data_4067547
loop_
_publ_author_name
'Cushion, Michael G.'
'Meyer, Jens'
'Heath, Alex'
'Schwarz, Andrew D.'
'Fern\'andez, Ignacio'
'Breher, Frank'
'Mountford, Philip'

_publ_section_title
;
 Syntheses and Structural Diversity of Group 2 and Group 12
 Tris(pyrazolyl)methaneand Zwitterionic Tris(pyrazolyl)methanideCompounds
;
_journal_issue 5
_journal_name_full Organometallics
_journal_page_first 1174
_journal_paper_doi 10.1021/om901013b
_journal_volume 29
_journal_year 2010
_chemical_formula_moiety 'C26 H47 Ca1 N7 O1 Si2'
_chemical_formula_sum 'C26 H47 Ca N7 O Si2'
_chemical_formula_weight 569.96
_chemical_name_systematic
;
Ca{C(Me2pz)3}{N(SiMe3)2}(THF)
;
_space_group_IT_number 15
_symmetry_cell_setting monoclinic
_symmetry_space_group_name_Hall '-C 2yc'
_symmetry_space_group_name_H-M 'C 1 2/c 1'
_atom_sites_solution_hydrogens geom
_atom_sites_solution_primary direct
_atom_sites_solution_secondary difmap
_audit_creation_method CRYSTALS_ver_12.86
_cell_angle_alpha 90
_cell_angle_beta 110.691(2)
_cell_angle_gamma 90
_cell_formula_units_Z 8
_cell_length_a 39.3059(4)
_cell_length_b 8.5990(16)
_cell_length_c 20.6529(8)
_cell_measurement_reflns_used 12535
_cell_measurement_temperature 150
_cell_measurement_theta_max 28
_cell_measurement_theta_min 5
_cell_volume 6530.3(12)
_computing_cell_refinement 'DENZO/SCALEPACK (Otwinowski & Minor, 1997)'
_computing_data_collection 'COLLECT (Nonius, 1997-2001).'
_computing_data_reduction 'DENZO/SCALEPACK (Otwinowski & Minor, 1997)'
_computing_molecular_graphics 'CAMERON (Watkin et al., 1996)'
_computing_publication_material 'CRYSTALS (Betteridge et al., 2003)'
_computing_structure_refinement 'CRYSTALS (Betteridge et al., 2003)'
_computing_structure_solution 'SIR92 (Altomare et al., 1994)'
_diffrn_ambient_temperature 150
_diffrn_measured_fraction_theta_full 0.993
_diffrn_measured_fraction_theta_max 0.989
_diffrn_measurement_device_type 'Nonius KappaCCD'
_diffrn_measurement_method \w
_diffrn_radiation_monochromator graphite
_diffrn_radiation_type 'Mo K\a'
_diffrn_radiation_wavelength 0.71073
_diffrn_reflns_av_R_equivalents 0.101
_diffrn_reflns_limit_h_max 50
_diffrn_reflns_limit_h_min -50
_diffrn_reflns_limit_k_max 11
_diffrn_reflns_limit_k_min -11
_diffrn_reflns_limit_l_max 26
_diffrn_reflns_limit_l_min -23
_diffrn_reflns_number 24497
_diffrn_reflns_theta_full 26.698
_diffrn_reflns_theta_max 27.243
_diffrn_reflns_theta_min 5.149
_diffrn_standards_number 0
_exptl_absorpt_coefficient_mu 0.295
_exptl_absorpt_correction_T_max 0.96
_exptl_absorpt_correction_T_min 0.96
_exptl_absorpt_correction_type multi-scan
_exptl_absorpt_process_details 'DENZO/SCALEPACK (Otwinowski & Minor, 1997)'
_exptl_crystal_colour white
_exptl_crystal_density_diffrn 1.159
_exptl_crystal_description block
_exptl_crystal_F_000 2464
_exptl_crystal_size_max 0.30
_exptl_crystal_size_mid 0.15
_exptl_crystal_size_min 0.15
_refine_diff_density_max 1.05
_refine_diff_density_min -0.95
_refine_ls_extinction_method None
_refine_ls_goodness_of_fit_ref 0.9778
_refine_ls_hydrogen_treatment constr
_refine_ls_matrix_type full
_refine_ls_number_parameters 343
_refine_ls_number_reflns 7216
_refine_ls_number_restraints 0
_refine_ls_R_factor_all 0.2091
_refine_ls_R_factor_gt 0.0981
_refine_ls_shift/su_max 0.000452
_refine_ls_structure_factor_coef Fsqd
_refine_ls_weighting_details
;
 Method= Modified Sheldrick 
 w=1/[\s^2^(F^2^) + ( 0.10P)^2^ +65.15P] 
 ,where P=(max(Fo^2^,0) + 2Fc^2^)/3 
;
_refine_ls_weighting_scheme calc
_refine_ls_wR_factor_all 0.3168
_refine_ls_wR_factor_gt 0.2927
_refine_ls_wR_factor_ref 0.3168
_reflns_limit_h_max 46
_reflns_limit_h_min -50
_reflns_limit_k_max 11
_reflns_limit_k_min 0
_reflns_limit_l_max 26
_reflns_limit_l_min 0
_reflns_number_gt 2899
_reflns_number_total 7216
_reflns_threshold_expression I>2.0\s(I)
_oxford_diffrn_Wilson_B_factor 0.00
_oxford_diffrn_Wilson_scale 0.00
_cod_data_source_file om901013b_si_001.cif
_cod_data_source_block compound_18
_cod_depositor_comments
;
The following automatic conversions were performed:

'_symmetry_cell_setting' value 'Monoclinic' changed to 'monoclinic'
according to /home/saulius/struct/CIF-dictionaries/cif_core.dic
dictionary named 'cif_core.dic' version 2.4.1 from 2010-06-29.

Automatic conversion script
Id: cif_fix_values 1715 2011-07-08 13:25:40Z adriana 
;
_cod_original_sg_symbol_Hall '-C 2yc '
_cod_original_sg_symbol_H-M 'C 1 2/c 1 '
_cod_original_formula_sum 'C26 H47 Ca1 N7 O1 Si2'
_cod_database_code 4067547

loop_
_symmetry_equiv_pos_as_xyz
x,y,z
-x,-y,-z
x+1/2,y+1/2,z
-x+1/2,-y+1/2,-z
-x,y,-z+1/2
x,-y,z+1/2
-x+1/2,y+1/2,-z+1/2
x+1/2,-y+1/2,z+1/2

loop_
_atom_site_label
_atom_site_type_symbol
_atom_site_fract_x
_atom_site_fract_y
_atom_site_fract_z
_atom_site_U_iso_or_equiv
_atom_site_occupancy
_atom_site_adp_type
_atom_site_refinement_flags_posn
Ca1 Ca 0.62900(4) 0.93483(19) 0.67417(8) 0.0309 1.0000 Uani .
N1 N 0.68259(18) 0.7686(8) 0.7062(3) 0.0339 1.0000 Uani .
N2 N 0.70236(18) 0.7541(8) 0.7768(3) 0.0339 1.0000 Uani .
N3 N 0.62324(18) 0.7943(8) 0.7709(3) 0.0352 1.0000 Uani .
N4 N 0.65499(18) 0.7564(8) 0.8248(3) 0.0353 1.0000 Uani .
N5 N 0.67251(17) 1.0745(8) 0.7722(3) 0.0306 1.0000 Uani .
N6 N 0.69096(17) 0.9831(8) 0.8299(3) 0.0349 1.0000 Uani .
N7 N 0.59804(18) 0.8775(7) 0.5583(3) 0.0319 1.0000 Uani .
O1 O 0.58383(16) 1.1042(7) 0.6890(3) 0.0464 1.0000 Uani .
Si1 Si 0.57356(7) 0.7116(3) 0.53708(11) 0.0377 1.0000 Uani .
Si2 Si 0.60371(6) 1.0107(3) 0.50286(11) 0.0367 1.0000 Uani .
C1 C 0.7020(2) 0.6965(11) 0.6733(4) 0.0406 1.0000 Uani .
C2 C 0.7342(2) 0.6329(10) 0.7244(4) 0.0420 1.0000 Uani .
C3 C 0.7331(2) 0.6718(10) 0.7870(4) 0.0388 1.0000 Uani .
C4 C 0.6898(3) 0.6793(12) 0.5978(4) 0.0536 1.0000 Uani .
C5 C 0.7597(2) 0.6372(13) 0.8566(5) 0.0561 1.0000 Uani .
C15 C 0.7310(3) 1.0080(12) 0.9546(4) 0.0503 1.0000 Uani .
C6 C 0.5967(2) 0.7218(11) 0.7858(4) 0.0412 1.0000 Uani .
C7 C 0.6110(2) 0.6389(11) 0.8475(4) 0.0426 1.0000 Uani .
C8 C 0.6478(3) 0.6633(10) 0.8710(4) 0.0390 1.0000 Uani .
C9 C 0.5575(2) 0.7377(13) 0.7407(5) 0.0538 1.0000 Uani .
C10 C 0.6772(3) 0.6093(11) 0.9351(4) 0.0456 1.0000 Uani .
C11 C 0.6803(2) 1.2221(10) 0.7951(4) 0.0397 1.0000 Uani .
C12 C 0.7025(2) 1.2266(10) 0.8624(4) 0.0413 1.0000 Uani .
C13 C 0.7083(2) 1.0759(11) 0.8840(4) 0.0379 1.0000 Uani .
C14 C 0.6670(3) 1.3572(10) 0.7456(5) 0.0511 1.0000 Uani .
C16 C 0.6906(2) 0.8183(10) 0.8311(4) 0.0329 1.0000 Uani .
C17 C 0.5247(2) 0.7384(12) 0.5253(5) 0.0522 1.0000 Uani .
C18 C 0.5740(3) 0.6129(13) 0.4559(5) 0.0626 1.0000 Uani .
C19 C 0.5922(3) 0.5617(11) 0.6078(5) 0.0550 1.0000 Uani .
C20 C 0.6305(3) 0.9468(13) 0.4495(5) 0.0534 1.0000 Uani .
C21 C 0.6292(3) 1.1786(12) 0.5567(5) 0.0527 1.0000 Uani .
C22 C 0.5602(3) 1.0904(13) 0.4405(5) 0.0572 1.0000 Uani .
C23 C 0.5494(2) 1.1449(11) 0.6361(4) 0.0452 1.0000 Uani .
C24 C 0.5294(3) 1.2448(17) 0.6713(6) 0.0849 1.0000 Uani .
C26 C 0.5843(3) 1.1619(16) 0.7545(5) 0.0713 1.0000 Uani .
H21 H 0.7536 0.5720 0.7149 0.0500 1.0000 Uiso R
H41 H 0.7081 0.6208 0.5841 0.0678 1.0000 Uiso R
H42 H 0.6865 0.7857 0.5769 0.0678 1.0000 Uiso R
H43 H 0.6660 0.6226 0.5808 0.0678 1.0000 Uiso R
H51 H 0.7805 0.5760 0.8525 0.0618 1.0000 Uiso R
H52 H 0.7690 0.7371 0.8814 0.0618 1.0000 Uiso R
H53 H 0.7475 0.5757 0.8833 0.0618 1.0000 Uiso R
h151 H 0.7418 1.0942 0.9880 0.0610 1.0000 Uiso R
h152 H 0.7509 0.9419 0.9497 0.0610 1.0000 Uiso R
h153 H 0.7150 0.9430 0.9722 0.0610 1.0000 Uiso R
H71 H 0.5972 0.5742 0.8702 0.0518 1.0000 Uiso R
H91 H 0.5423 0.6749 0.7611 0.0703 1.0000 Uiso R
H92 H 0.5502 0.8495 0.7386 0.0703 1.0000 Uiso R
H93 H 0.5537 0.6993 0.6930 0.0703 1.0000 Uiso R
H101 H 0.6663 0.5416 0.9621 0.0596 1.0000 Uiso R
H102 H 0.6890 0.7016 0.9637 0.0596 1.0000 Uiso R
H103 H 0.6959 0.5488 0.9230 0.0596 1.0000 Uiso R
H121 H 0.7120 1.3217 0.8909 0.0473 1.0000 Uiso R
H141 H 0.6754 1.4565 0.7714 0.0587 1.0000 Uiso R
H142 H 0.6767 1.3496 0.7070 0.0587 1.0000 Uiso R
H143 H 0.6398 1.3554 0.7261 0.0587 1.0000 Uiso R
H171 H 0.5115 0.6370 0.5125 0.0612 1.0000 Uiso R
H172 H 0.5228 0.7770 0.5696 0.0612 1.0000 Uiso R
H173 H 0.5135 0.8161 0.4877 0.0612 1.0000 Uiso R
H181 H 0.5587 0.5170 0.4474 0.0751 1.0000 Uiso R
H182 H 0.5995 0.5842 0.4610 0.0751 1.0000 Uiso R
H183 H 0.5639 0.6860 0.4161 0.0751 1.0000 Uiso R
H191 H 0.5775 0.4642 0.5947 0.0645 1.0000 Uiso R
H192 H 0.6181 0.5384 0.6139 0.0645 1.0000 Uiso R
H193 H 0.5910 0.6030 0.6521 0.0645 1.0000 Uiso R
H201 H 0.6320 1.0336 0.4184 0.0741 1.0000 Uiso R
H202 H 0.6556 0.9170 0.4804 0.0741 1.0000 Uiso R
H203 H 0.6184 0.8550 0.4209 0.0741 1.0000 Uiso R
H211 H 0.6330 1.2614 0.5259 0.0646 1.0000 Uiso R
H212 H 0.6533 1.1412 0.5890 0.0646 1.0000 Uiso R
H213 H 0.6149 1.2221 0.5841 0.0646 1.0000 Uiso R
H221 H 0.5657 1.1682 0.4096 0.0682 1.0000 Uiso R
H222 H 0.5462 1.1419 0.4666 0.0682 1.0000 Uiso R
H223 H 0.5455 1.0036 0.4120 0.0682 1.0000 Uiso R
H231 H 0.5539 1.2051 0.5984 0.0520 1.0000 Uiso R
H232 H 0.5349 1.0496 0.6160 0.0520 1.0000 Uiso R
H241 H 0.5266 1.3534 0.6529 0.1011 1.0000 Uiso R
H242 H 0.5048 1.2002 0.6642 0.1011 1.0000 Uiso R
H261 H 0.6055 1.2334 0.7743 0.0924 1.0000 Uiso R
H262 H 0.5864 1.0734 0.7871 0.0924 1.0000 Uiso R
C25 C 0.5478(8) 1.208(3) 0.7464(15) 0.0517 0.5000 Uani .
C251 C 0.5569(9) 1.284(3) 0.7396(16) 0.0630 0.5000 Uani .
H251 H 0.5485 1.3035 0.7746 0.0608 0.5000 Uiso R
H252 H 0.5347 1.1233 0.7611 0.0608 0.5000 Uiso R
H2511 H 0.5681 1.3881 0.7383 0.0817 0.5000 Uiso R
H2512 H 0.5455 1.2849 0.7758 0.0817 0.5000 Uiso R

loop_
_atom_site_aniso_label
_atom_site_aniso_U_11
_atom_site_aniso_U_22
_atom_site_aniso_U_33
_atom_site_aniso_U_23
_atom_site_aniso_U_13
_atom_site_aniso_U_12
Ca1 0.0278(9) 0.0357(9) 0.0260(7) -0.0001(7) 0.0057(6) 0.0020(8)
N1 0.033(4) 0.036(4) 0.029(3) 0.004(3) 0.006(3) 0.003(3)
N2 0.030(4) 0.033(4) 0.034(3) 0.004(3) 0.006(3) 0.005(3)
N3 0.032(4) 0.042(4) 0.032(3) -0.003(3) 0.012(3) -0.008(3)
N4 0.030(4) 0.044(4) 0.025(3) 0.003(3) 0.002(3) 0.004(3)
N5 0.031(4) 0.029(4) 0.028(3) 0.003(3) 0.006(3) 0.004(3)
N6 0.028(4) 0.045(4) 0.025(3) -0.004(3) 0.001(3) -0.002(3)
N7 0.036(4) 0.033(4) 0.026(3) 0.000(3) 0.009(3) 0.000(3)
O1 0.039(3) 0.058(4) 0.034(3) -0.011(3) 0.003(3) 0.018(3)
Si1 0.0369(14) 0.0391(14) 0.0342(12) -0.0039(11) 0.0088(10) 0.0025(11)
Si2 0.0358(13) 0.0430(15) 0.0312(11) 0.0038(11) 0.0118(10) 0.0050(11)
C1 0.031(5) 0.053(6) 0.036(4) 0.004(4) 0.010(4) 0.001(4)
C2 0.036(5) 0.041(5) 0.053(5) 0.001(4) 0.020(4) 0.010(4)
C3 0.026(5) 0.045(5) 0.040(4) 0.007(4) 0.005(4) 0.003(4)
C4 0.045(6) 0.062(7) 0.049(5) -0.002(5) 0.011(5) 0.019(5)
C5 0.029(5) 0.078(8) 0.049(5) 0.009(5) -0.001(4) 0.015(5)
C15 0.055(6) 0.063(6) 0.026(4) -0.004(4) 0.006(4) -0.007(5)
C6 0.038(5) 0.047(6) 0.041(5) 0.006(4) 0.017(4) -0.002(4)
C7 0.039(5) 0.050(6) 0.044(5) 0.019(4) 0.022(4) 0.000(4)
C8 0.055(6) 0.034(5) 0.029(4) 0.005(4) 0.018(4) 0.010(4)
C9 0.040(6) 0.076(8) 0.047(5) 0.004(5) 0.016(4) -0.012(5)
C10 0.055(6) 0.049(6) 0.032(4) 0.016(4) 0.014(4) 0.010(5)
C11 0.032(5) 0.041(5) 0.041(5) -0.001(4) 0.008(4) 0.007(4)
C12 0.047(5) 0.031(5) 0.038(4) -0.012(4) 0.004(4) -0.004(4)
C13 0.033(5) 0.045(5) 0.036(4) -0.011(4) 0.012(4) 0.002(4)
C14 0.060(6) 0.031(5) 0.050(5) 0.000(4) 0.004(5) 0.004(5)
C16 0.029(4) 0.042(5) 0.029(4) -0.002(4) 0.011(4) 0.001(4)
C17 0.042(6) 0.054(6) 0.052(5) -0.011(5) 0.006(5) -0.012(5)
C18 0.070(7) 0.066(7) 0.056(6) -0.026(5) 0.028(6) -0.012(6)
C19 0.058(6) 0.036(5) 0.067(6) 0.007(5) 0.016(5) -0.003(5)
C20 0.055(6) 0.066(7) 0.048(5) -0.001(5) 0.029(5) 0.008(5)
C21 0.055(6) 0.055(6) 0.050(5) 0.015(5) 0.020(5) -0.003(5)
C22 0.051(6) 0.066(7) 0.052(5) 0.026(5) 0.015(5) 0.003(5)
C23 0.035(5) 0.049(6) 0.045(5) 0.005(4) 0.005(4) 0.007(4)
C24 0.056(7) 0.129(12) 0.062(7) -0.007(8) 0.012(6) 0.029(8)
C26 0.049(6) 0.115(10) 0.040(5) -0.021(6) 0.003(5) 0.020(7)
C25 0.055(15) 0.051(19) 0.061(14) -0.002(15) 0.036(12) 0.000(14)
C251 0.08(2) 0.047(19) 0.060(15) -0.012(16) 0.022(14) 0.023(16)

loop_
_atom_type_symbol
_atom_type_scat_dispersion_real
_atom_type_scat_dispersion_imag
_atom_type_scat_Cromer_Mann_a1
_atom_type_scat_Cromer_Mann_b1
_atom_type_scat_Cromer_Mann_a2
_atom_type_scat_Cromer_Mann_b2
_atom_type_scat_Cromer_Mann_a3
_atom_type_scat_Cromer_Mann_b3
_atom_type_scat_Cromer_Mann_a4
_atom_type_scat_Cromer_Mann_b4
_atom_type_scat_Cromer_Mann_c
_atom_type_scat_source
C 0.0033 0.0016 2.3100 20.8439 1.0200 10.2075 1.5886 0.5687 0.8650 51.6512 0.2156 'International Tables Vol C 4.2.6.8 and 6.1.1.4'
H 0.0000 0.0000 0.4930 10.5109 0.3229 26.1257 0.1402 3.1424 0.0408 57.7998 0.0030 'International Tables Vol C 4.2.6.8 and 6.1.1.4'
N 0.0061 0.0033 12.2126 0.0057 3.1322 9.8933 2.0125 28.9975 1.1663 0.5826 -11.5290 'International Tables Vol C 4.2.6.8 and 6.1.1.4'
Si 0.0817 0.0704 6.2915 2.4386 3.0353 32.3337 1.9891 0.6785 1.5410 81.6937 1.1407 'International Tables Vol C 4.2.6.8 and 6.1.1.4'
Ca 0.2262 0.3064 8.6266 10.4421 7.3873 0.6599 1.5899 85.7484 1.0211 178.4370 1.3751 'International Tables Vol C 4.2.6.8 and 6.1.1.4'
O 0.0106 0.0060 3.0485 13.2771 2.2868 5.7011 1.5463 0.3239 0.8670 32.9089 0.2508 'International Tables Vol C 4.2.6.8 and 6.1.1.4'

loop_
_geom_angle_atom_site_label_1
_geom_angle_atom_site_label_2
_geom_angle_atom_site_label_3
_geom_angle
_geom_angle_publ_flag
N1 Ca1 N3 78.8(2) yes
N1 Ca1 N5 77.3(2) yes
N3 Ca1 N5 78.7(2) yes
N1 Ca1 N7 104.1(2) yes
N3 Ca1 N7 125.3(2) yes
N5 Ca1 N7 155.9(2) yes
N1 Ca1 O1 158.4(2) yes
N3 Ca1 O1 84.7(2) yes
N5 Ca1 O1 85.9(2) yes
N7 Ca1 O1 96.8(2) yes
Ca1 N1 N2 116.4(5) yes
Ca1 N1 C1 136.7(5) yes
N2 N1 C1 106.3(6) yes
N1 N2 C3 110.4(6) yes
N1 N2 C16 123.8(6) yes
C3 N2 C16 125.8(7) yes
Ca1 N3 N4 117.5(5) yes
Ca1 N3 C6 137.0(5) yes
N4 N3 C6 105.0(6) yes
N3 N4 C8 110.8(7) yes
N3 N4 C16 123.2(6) yes
C8 N4 C16 125.9(7) yes
Ca1 N5 N6 115.4(5) yes
Ca1 N5 C11 139.0(5) yes
N6 N5 C11 104.2(6) yes
N5 N6 C13 109.4(7) yes
N5 N6 C16 124.8(6) yes
C13 N6 C16 125.8(7) yes
Ca1 N7 Si1 119.3(3) yes
Ca1 N7 Si2 114.1(3) yes
Si1 N7 Si2 126.6(4) yes
Ca1 O1 C23 125.9(5) yes
Ca1 O1 C26 124.5(5) yes
C23 O1 C26 109.0(6) yes
N7 Si1 C17 113.3(4) yes
N7 Si1 C18 115.3(4) yes
C17 Si1 C18 105.8(5) yes
N7 Si1 C19 110.2(4) yes
C17 Si1 C19 106.6(5) yes
C18 Si1 C19 104.9(5) yes
N7 Si2 C20 116.1(4) yes
N7 Si2 C21 106.8(4) yes
C20 Si2 C21 106.4(5) yes
N7 Si2 C22 114.1(4) yes
C20 Si2 C22 105.8(5) yes
C21 Si2 C22 107.0(5) yes
N1 C1 C2 108.4(7) yes
N1 C1 C4 123.6(7) yes
C2 C1 C4 127.9(8) yes
C1 C2 C3 106.9(7) yes
C1 C2 H21 126.0 no
C3 C2 H21 127.1 no
N2 C3 C2 108.0(7) yes
N2 C3 C5 123.0(8) yes
C2 C3 C5 129.0(8) yes
C1 C4 H41 110.6 no
C1 C4 H42 108.1 no
H41 C4 H42 109.5 no
C1 C4 H43 109.6 no
H41 C4 H43 109.5 no
H42 C4 H43 109.5 no
C3 C5 H51 110.0 no
C3 C5 H52 109.2 no
H51 C5 H52 109.5 no
C3 C5 H53 109.2 no
H51 C5 H53 109.5 no
H52 C5 H53 109.5 no
C13 C15 h151 109.7 no
C13 C15 h152 109.5 no
h151 C15 h152 109.5 no
C13 C15 h153 109.2 no
h151 C15 h153 109.5 no
h152 C15 h153 109.5 no
N3 C6 C7 110.7(7) yes
N3 C6 C9 121.9(7) yes
C7 C6 C9 127.3(8) yes
C6 C7 C8 106.2(7) yes
C6 C7 H71 127.1 no
C8 C7 H71 126.8 no
C7 C8 N4 107.4(7) yes
C7 C8 C10 131.0(8) yes
N4 C8 C10 121.6(8) yes
C6 C9 H91 109.1 no
C6 C9 H92 109.3 no
H91 C9 H92 109.5 no
C6 C9 H93 110.0 no
H91 C9 H93 109.5 no
H92 C9 H93 109.5 no
C8 C10 H101 109.0 no
C8 C10 H102 109.2 no
H101 C10 H102 109.5 no
C8 C10 H103 110.2 no
H101 C10 H103 109.5 no
H102 C10 H103 109.5 no
N5 C11 C12 111.7(8) yes
N5 C11 C14 120.3(7) yes
C12 C11 C14 127.9(8) yes
C11 C12 C13 106.3(8) yes
C11 C12 H121 126.8 no
C13 C12 H121 126.8 no
C15 C13 C12 130.4(8) yes
C15 C13 N6 121.2(8) yes
C12 C13 N6 108.4(7) yes
C11 C14 H141 109.0 no
C11 C14 H142 110.4 no
H141 C14 H142 109.5 no
C11 C14 H143 109.0 no
H141 C14 H143 109.5 no
H142 C14 H143 109.5 no
N2 C16 N4 110.3(6) yes
N2 C16 N6 110.8(6) yes
N4 C16 N6 112.3(7) yes
Si1 C17 H171 109.8 no
Si1 C17 H172 109.2 no
H171 C17 H172 109.5 no
Si1 C17 H173 109.4 no
H171 C17 H173 109.5 no
H172 C17 H173 109.5 no
Si1 C18 H181 109.5 no
Si1 C18 H182 110.0 no
H181 C18 H182 109.5 no
Si1 C18 H183 108.9 no
H181 C18 H183 109.5 no
H182 C18 H183 109.5 no
Si1 C19 H191 109.4 no
Si1 C19 H192 109.5 no
H191 C19 H192 109.5 no
Si1 C19 H193 109.5 no
H191 C19 H193 109.5 no
H192 C19 H193 109.5 no
Si2 C20 H201 109.5 no
Si2 C20 H202 109.6 no
H201 C20 H202 109.5 no
Si2 C20 H203 109.3 no
H201 C20 H203 109.5 no
H202 C20 H203 109.5 no
Si2 C21 H211 109.8 no
Si2 C21 H212 109.1 no
H211 C21 H212 109.5 no
Si2 C21 H213 109.5 no
H211 C21 H213 109.5 no
H212 C21 H213 109.5 no
Si2 C22 H221 109.5 no
Si2 C22 H222 109.6 no
H221 C22 H222 109.5 no
Si2 C22 H223 109.3 no
H221 C22 H223 109.5 no
H222 C22 H223 109.5 no
O1 C23 C24 106.3(7) yes
O1 C23 H231 109.7 no
C24 C23 H231 110.2 no
O1 C23 H232 110.9 no
C24 C23 H232 110.4 no
H231 C23 H232 109.5 no
C23 C24 H241 110.6 no
C23 C24 H242 110.5 no
H241 C24 H242 109.5 no
C23 C24 C25 103.6(14) yes
H241 C24 C25 122.6 no
H242 C24 C25 99.3 no
C23 C24 C251 105.0(14) yes
H241 C24 C251 95.3 no
H242 C24 C251 124.8 no
O1 C26 H261 109.2 no
O1 C26 H262 110.0 no
H261 C26 H262 109.5 no
O1 C26 C25 107.8(14) yes
H261 C26 C25 122.1 no
H262 C26 C25 97.5 no
O1 C26 C251 106.7(14) yes
H261 C26 C251 95.2 no
H262 C26 C251 124.8 no
C24 C25 C26 106.0(17) yes
C24 C25 H251 109.4 no
C26 C25 H251 109.7 no
C24 C25 H252 110.7 no
C26 C25 H252 111.4 no
H251 C25 H252 109.5 no
C24 C251 C26 105.8(18) yes
C24 C251 H2511 111.1 no
C26 C251 H2511 110.5 no
C24 C251 H2512 110.0 no
C26 C251 H2512 109.9 no
H2511 C251 H2512 109.5 no

loop_
_geom_bond_atom_site_label_1
_geom_bond_atom_site_label_2
_geom_bond_distance
_geom_bond_publ_flag
Ca1 N1 2.436(7) yes
Ca1 N3 2.412(6) yes
Ca1 N5 2.454(6) yes
Ca1 N7 2.322(6) yes
Ca1 O1 2.398(6) yes
N1 N2 1.394(8) yes
N1 C1 1.338(10) yes
N2 C3 1.350(10) yes
N2 C16 1.465(10) yes
N3 N4 1.386(9) yes
N3 C6 1.340(10) yes
N4 C8 1.350(10) yes
N4 C16 1.458(10) yes
N5 N6 1.398(8) yes
N5 C11 1.351(10) yes
N6 C13 1.345(10) yes
N6 C16 1.418(11) yes
N7 Si1 1.690(7) yes
N7 Si2 1.690(7) yes
O1 C23 1.451(10) yes
O1 C26 1.435(10) yes
Si1 C17 1.865(9) yes
Si1 C18 1.884(9) yes
Si1 C19 1.891(9) yes
Si2 C20 1.857(9) yes
Si2 C21 1.881(10) yes
Si2 C22 1.870(9) yes
C1 C2 1.439(11) yes
C1 C4 1.469(11) yes
C2 C3 1.350(11) yes
C2 H21 1.000 no
C3 C5 1.480(11) yes
C4 H41 1.000 no
C4 H42 1.000 no
C4 H43 1.000 no
C5 H51 1.000 no
C5 H52 1.000 no
C5 H53 1.000 no
C15 C13 1.531(11) yes
C15 h151 1.000 no
C15 h152 1.000 no
C15 h153 1.000 no
C6 C7 1.395(11) yes
C6 C9 1.501(12) yes
C7 C8 1.371(12) yes
C7 H71 1.000 no
C8 C10 1.491(11) yes
C9 H91 1.000 no
C9 H92 1.000 no
C9 H93 1.000 no
C10 H101 1.000 no
C10 H102 1.000 no
C10 H103 1.000 no
C11 C12 1.355(11) yes
C11 C14 1.513(12) yes
C12 C13 1.363(12) yes
C12 H121 1.000 no
C14 H141 1.000 no
C14 H142 1.000 no
C14 H143 1.000 no
C17 H171 1.000 no
C17 H172 1.000 no
C17 H173 1.000 no
C18 H181 1.000 no
C18 H182 1.000 no
C18 H183 1.000 no
C19 H191 1.000 no
C19 H192 1.000 no
C19 H193 1.000 no
C20 H201 1.000 no
C20 H202 1.000 no
C20 H203 1.000 no
C21 H211 1.000 no
C21 H212 1.000 no
C21 H213 1.000 no
C22 H221 1.000 no
C22 H222 1.000 no
C22 H223 1.000 no
C23 C24 1.514(14) yes
C23 H231 1.000 no
C23 H232 1.000 no
C24 H241 1.000 no
C24 H242 1.000 no
C24 C25 1.50(3) yes
C24 C251 1.48(3) yes
C26 H261 1.000 no
C26 H262 1.000 no
C26 C25 1.44(3) yes
C26 C251 1.46(3) yes
C25 H251 1.000 no
C25 H252 1.000 no
C251 H2511 1.000 no
C251 H2512 1.000 no
